data_7031266
loop_
_publ_author_name
'Balakrishna, Maravanji S.'
'Suresh, Devarajan'
'Ananthnag, Guddekoppa S.'
'Mague, Joel T.'

_publ_section_title
;
 Quaternization and oxidation reactions of cyclodiphosphazane derivatives
 and their copper(i) and gold(i) complexes.
;
_journal_issue 23
_journal_name_full 'Dalton transactions (Cambridge, England : 2003)'
_journal_page_first 8835
_journal_page_last 8848
_journal_paper_doi 10.1039/c4dt00801d
_journal_volume 43
_journal_year 2014
_chemical_absolute_configuration ad
_chemical_formula_moiety 'C29 H49 Cu I N6 P2, I'
_chemical_formula_sum 'C29 H49 Cu I2 N6 P2'
_chemical_formula_weight 861.02
_chemical_name_systematic
;
Iodo(1,10-phenanthroline-\kN:\kN')(1,3-di-<i>tert</i>-
butyl-2,4-bis(<i>tert</i>-butylamino)-2-methyl-[1,3,2,4]
diazadiphosphetidin-2-ium-\kP)copper(I) Iodide 
;
_space_group_crystal_system orthorhombic
_space_group_IT_number 29
_space_group_name_Hall 'P 2c -2ac'
_space_group_name_H-M_alt 'P c a 21'
_symmetry_space_group_name_Hall 'P 2c -2ac'
_symmetry_space_group_name_H-M 'P c a 21'
_atom_sites_solution_hydrogens mixed
_atom_sites_solution_primary direct
_atom_sites_solution_secondary difmap
_audit_creation_method SHELXL-2013
_cell_angle_alpha 90
_cell_angle_beta 90
_cell_angle_gamma 90
_cell_formula_units_Z 4
_cell_length_a 24.7202(11)
_cell_length_b 10.1169(4)
_cell_length_c 14.2381(6)
_cell_measurement_reflns_used 9717
_cell_measurement_temperature 100(2)
_cell_measurement_theta_max 29.19
_cell_measurement_theta_min 2.60
_cell_volume 3560.8(3)
_computing_cell_refinement '<i>SAINT</i> (Bruker AXS, 2013a)'
_computing_data_collection '<i>APEX2</i> (Bruker AXS, 2006)'
_computing_data_reduction '<i>SAINT</i>  (Bruker AXS, 2013a)'
_computing_molecular_graphics '<i>DIAMOND</i> (Brandenburg & Putz, 2012)'
_computing_publication_material '<i>SHELXTL</i> (Bruker AXS, 2008)'
_computing_structure_refinement '<i>SHELXL-2013</i> (Sheldrick, 2013)'
_computing_structure_solution '<i>SHELXT</i> (Bruker AXS 2013c)'
_diffrn_ambient_temperature 100(2)
_diffrn_measured_fraction_theta_full 0.998
_diffrn_measured_fraction_theta_max 0.996
_diffrn_measurement_device_type 'Bruker AXS Smart APEX CCD area detector'
_diffrn_measurement_method 'phi and omega scans'
_diffrn_radiation_monochromator graphite
_diffrn_radiation_source 'fine-focus sealed tube'
_diffrn_radiation_type MoK\a
_diffrn_radiation_wavelength 0.71073
_diffrn_reflns_av_R_equivalents 0.0427
_diffrn_reflns_av_unetI/netI 0.0306
_diffrn_reflns_Laue_measured_fraction_full 0.998
_diffrn_reflns_Laue_measured_fraction_max 0.996
_diffrn_reflns_limit_h_max 33
_diffrn_reflns_limit_h_min -33
_diffrn_reflns_limit_k_max 13
_diffrn_reflns_limit_k_min -13
_diffrn_reflns_limit_l_max 19
_diffrn_reflns_limit_l_min -19
_diffrn_reflns_number 62138
_diffrn_reflns_point_group_measured_fraction_full 0.993
_diffrn_reflns_point_group_measured_fraction_max 0.988
_diffrn_reflns_theta_full 29.000
_diffrn_reflns_theta_max 29.191
_diffrn_reflns_theta_min 2.013
_exptl_absorpt_coefficient_mu 2.465
_exptl_absorpt_correction_T_max 0.77
_exptl_absorpt_correction_T_min 0.68
_exptl_absorpt_correction_type multi-scan
_exptl_absorpt_process_details 'SADABS (Bruker AXS, 2013b)'
_exptl_crystal_colour yellow
_exptl_crystal_density_diffrn 1.606
_exptl_crystal_density_method 'not measured'
_exptl_crystal_description block
_exptl_crystal_F_000 1720
_exptl_crystal_size_max 0.260
_exptl_crystal_size_mid 0.160
_exptl_crystal_size_min 0.110
_exptl_transmission_factor_max 0.914
_exptl_transmission_factor_min 0.802
_refine_diff_density_max 0.898
_refine_diff_density_min -0.459
_refine_diff_density_rms 0.082
_refine_ls_abs_structure_details
;
 Flack x determined using 4035 quotients [(I+)-(I-)]/[(I+)+(I-)]
 (Parsons & Flack, 2004).
;
_refine_ls_abs_structure_Flack -0.005(5)
_refine_ls_extinction_method none
_refine_ls_goodness_of_fit_ref 1.062
_refine_ls_hydrogen_treatment constr
_refine_ls_matrix_type full
_refine_ls_number_parameters 374
_refine_ls_number_reflns 9502
_refine_ls_number_restraints 122
_refine_ls_restrained_S_all 1.055
_refine_ls_R_factor_all 0.0261
_refine_ls_R_factor_gt 0.0229
_refine_ls_shift/su_max 0.001
_refine_ls_shift/su_mean 0.000
_refine_ls_structure_factor_coef Fsqd
_refine_ls_weighting_details 'w=1/[\s^2^(Fo^2^)+(0.0188P)^2^+1.4760P] where P=(Fo^2^+2Fc^2^)/3'
_refine_ls_weighting_scheme calc
_refine_ls_wR_factor_gt 0.0470
_refine_ls_wR_factor_ref 0.0487
_reflns_Friedel_coverage 0.910
_reflns_Friedel_fraction_full 0.989
_reflns_Friedel_fraction_max 0.979
_reflns_number_gt 8952
_reflns_number_total 9502
_reflns_threshold_expression 'I > 2\s(I)'
_cod_data_source_file c4dt00801d2.cif
_cod_data_source_block msb372_a
_cod_database_code 7031266
_shelx_space_group_comment
;
The symmetry employed for this shelxl refinement is uniquely defined
by the following loop, which should always be used as a source of
symmetry information in preference to the above space-group names.
They are only intended as comments.
;
_shelx_estimated_absorpt_t_min 0.567
_shelx_estimated_absorpt_t_max 0.773
_shelxl_version_number 2013-4

loop_
_space_group_symop_operation_xyz
'x, y, z'
'-x, -y, z+1/2'
'x+1/2, -y, z'
'-x+1/2, y, z+1/2'

loop_
_atom_site_label
_atom_site_type_symbol
_atom_site_fract_x
_atom_site_fract_y
_atom_site_fract_z
_atom_site_U_iso_or_equiv
_atom_site_adp_type
_atom_site_occupancy
_atom_site_site_symmetry_order
_atom_site_calc_flag
_atom_site_refinement_flags_posn
_atom_site_refinement_flags_adp
I1 I 0.28821(2) 0.17081(2) 0.90628(2) 0.01937(6) Uani 1 1 d . U
Cu1 Cu 0.30555(2) 0.34158(4) 0.77254(3) 0.01324(9) Uani 1 1 d . U
P1 P 0.37396(4) 0.27217(9) 0.68765(6) 0.01047(18) Uani 1 1 d . U
P2 P 0.43989(4) 0.09316(10) 0.74012(6) 0.01127(18) Uani 1 1 d . U
N1 N 0.39019(13) 0.3319(3) 0.5843(2) 0.0140(6) Uani 1 1 d . U
H1N H 0.4245 0.3097 0.5677 0.017 Uiso 1 1 d R U
N2 N 0.38382(12) 0.1014(3) 0.6776(2) 0.0113(6) Uani 1 1 d . U
N3 N 0.43562(12) 0.2547(3) 0.7476(2) 0.0101(6) Uani 1 1 d . U
N4 N 0.49398(13) 0.0415(3) 0.6876(2) 0.0131(6) Uani 1 1 d . U
H4N H 0.5025 0.0999 0.6412 0.016 Uiso 1 1 d R U
N5 N 0.23028(13) 0.3955(3) 0.7188(2) 0.0143(6) Uani 1 1 d . U
N6 N 0.29749(12) 0.5302(3) 0.8339(2) 0.0140(6) Uani 1 1 d . U
C1 C 0.36825(15) 0.4383(4) 0.5234(2) 0.0145(7) Uani 1 1 d . U
C2 C 0.37090(18) 0.3867(5) 0.4224(3) 0.0230(9) Uani 1 1 d . U
H2A H 0.4078 0.3575 0.4084 0.035 Uiso 1 1 calc R U
H2B H 0.3606 0.4575 0.3789 0.035 Uiso 1 1 calc R U
H2C H 0.3459 0.3122 0.4152 0.035 Uiso 1 1 calc R U
C3 C 0.30999(17) 0.4732(5) 0.5476(3) 0.0246(9) Uani 1 1 d . U
H3A H 0.2872 0.3943 0.5412 0.037 Uiso 1 1 calc R U
H3B H 0.2970 0.5421 0.5048 0.037 Uiso 1 1 calc R U
H3C H 0.3082 0.5055 0.6124 0.037 Uiso 1 1 calc R U
C4 C 0.40395(17) 0.5615(4) 0.5333(3) 0.0215(9) Uani 1 1 d . U
H4A H 0.4021 0.5942 0.5980 0.032 Uiso 1 1 calc R U
H4B H 0.3911 0.6302 0.4902 0.032 Uiso 1 1 calc R U
H4C H 0.4415 0.5387 0.5180 0.032 Uiso 1 1 calc R U
C5 C 0.35218(16) 0.0003(4) 0.6259(3) 0.0153(7) Uani 1 1 d . U
C6 C 0.37575(19) -0.0162(5) 0.5271(3) 0.0255(10) Uani 1 1 d . U
H6A H 0.3744 0.0688 0.4941 0.038 Uiso 1 1 calc R U
H6B H 0.3545 -0.0817 0.4924 0.038 Uiso 1 1 calc R U
H6C H 0.4134 -0.0460 0.5317 0.038 Uiso 1 1 calc R U
C7 C 0.35408(18) -0.1296(4) 0.6794(3) 0.0221(9) Uani 1 1 d . U
H7A H 0.3914 -0.1620 0.6814 0.033 Uiso 1 1 calc R U
H7B H 0.3311 -0.1948 0.6477 0.033 Uiso 1 1 calc R U
H7C H 0.3409 -0.1158 0.7436 0.033 Uiso 1 1 calc R U
C8 C 0.29365(16) 0.0479(4) 0.6202(3) 0.0220(9) Uani 1 1 d . U
H8A H 0.2793 0.0601 0.6838 0.033 Uiso 1 1 calc R U
H8B H 0.2718 -0.0180 0.5870 0.033 Uiso 1 1 calc R U
H8C H 0.2923 0.1320 0.5863 0.033 Uiso 1 1 calc R U
C9 C 0.46379(16) 0.3520(4) 0.8091(3) 0.0141(7) Uani 1 1 d . U
C10 C 0.45347(17) 0.4902(4) 0.7694(3) 0.0189(8) Uani 1 1 d . U
H10A H 0.4689 0.5565 0.8119 0.028 Uiso 1 1 calc R U
H10B H 0.4144 0.5047 0.7636 0.028 Uiso 1 1 calc R U
H10C H 0.4705 0.4979 0.7075 0.028 Uiso 1 1 calc R U
C11 C 0.44207(16) 0.3427(4) 0.9096(3) 0.0173(7) Uani 1 1 d . U
H11A H 0.4537 0.2590 0.9378 0.026 Uiso 1 1 calc R U
H11B H 0.4025 0.3465 0.9085 0.026 Uiso 1 1 calc R U
H11C H 0.4562 0.4165 0.9468 0.026 Uiso 1 1 calc R U
C12 C 0.52438(16) 0.3242(4) 0.8066(3) 0.0211(9) Uani 1 1 d . U
H12A H 0.5316 0.2377 0.8350 0.032 Uiso 1 1 calc R U
H12B H 0.5436 0.3929 0.8418 0.032 Uiso 1 1 calc R U
H12C H 0.5369 0.3240 0.7413 0.032 Uiso 1 1 calc R U
C13 C 0.53502(16) -0.0666(4) 0.7036(3) 0.0161(8) Uani 1 1 d . U
C14 C 0.50884(19) -0.2026(4) 0.6965(4) 0.0301(11) Uani 1 1 d . U
H14A H 0.4815 -0.2121 0.7459 0.045 Uiso 1 1 calc R U
H14B H 0.5366 -0.2710 0.7041 0.045 Uiso 1 1 calc R U
H14C H 0.4916 -0.2122 0.6349 0.045 Uiso 1 1 calc R U
C15 C 0.57672(17) -0.0507(4) 0.6255(3) 0.0214(9) Uani 1 1 d . U
H15A H 0.5591 -0.0630 0.5645 0.032 Uiso 1 1 calc R U
H15B H 0.6053 -0.1169 0.6333 0.032 Uiso 1 1 calc R U
H15C H 0.5925 0.0380 0.6286 0.032 Uiso 1 1 calc R U
C16 C 0.56375(18) -0.0514(5) 0.7984(3) 0.0261(10) Uani 1 1 d . U
H16A H 0.5784 0.0383 0.8038 0.039 Uiso 1 1 calc R U
H16B H 0.5933 -0.1156 0.8027 0.039 Uiso 1 1 calc R U
H16C H 0.5379 -0.0671 0.8494 0.039 Uiso 1 1 calc R U
C17 C 0.43178(16) 0.0091(4) 0.8489(3) 0.0170(8) Uani 1 1 d . U
H17A H 0.4320 -0.0866 0.8380 0.025 Uiso 1 1 calc R U
H17B H 0.3973 0.0347 0.8776 0.025 Uiso 1 1 calc R U
H17C H 0.4615 0.0327 0.8912 0.025 Uiso 1 1 calc R U
C18 C 0.19770(16) 0.3284(4) 0.6619(3) 0.0177(8) Uani 1 1 d . U
H18 H 0.2058 0.2384 0.6492 0.021 Uiso 1 1 calc R U
C19 C 0.15181(17) 0.3850(4) 0.6199(3) 0.0205(8) Uani 1 1 d . U
H19 H 0.1302 0.3346 0.5779 0.025 Uiso 1 1 calc R U
C20 C 0.13847(16) 0.5132(4) 0.6397(3) 0.0217(9) Uani 1 1 d . U
H20 H 0.1074 0.5525 0.6121 0.026 Uiso 1 1 calc R U
C21 C 0.17130(16) 0.5860(4) 0.7013(3) 0.0172(8) Uani 1 1 d . U
C22 C 0.16033(17) 0.7210(4) 0.7275(3) 0.0233(9) Uani 1 1 d . U
H22 H 0.1301 0.7651 0.7008 0.028 Uiso 1 1 calc R U
C23 C 0.19203(18) 0.7862(4) 0.7890(3) 0.0238(9) Uani 1 1 d . U
H23 H 0.1835 0.8746 0.8058 0.029 Uiso 1 1 calc R U
C24 C 0.23877(16) 0.7232(4) 0.8298(3) 0.0178(8) Uani 1 1 d . U
C25 C 0.27201(17) 0.7855(4) 0.8965(3) 0.0232(9) Uani 1 1 d . U
H25 H 0.2636 0.8717 0.9184 0.028 Uiso 1 1 calc R U
C26 C 0.31663(18) 0.7205(4) 0.9295(3) 0.0218(9) Uani 1 1 d . U
H26 H 0.3395 0.7609 0.9748 0.026 Uiso 1 1 calc R U
C27 C 0.32800(16) 0.5934(4) 0.8955(3) 0.0193(8) Uani 1 1 d . U
H27 H 0.3595 0.5501 0.9182 0.023 Uiso 1 1 calc R U
C28 C 0.25220(16) 0.5934(4) 0.8022(3) 0.0142(7) Uani 1 1 d . U
C29 C 0.21727(15) 0.5234(4) 0.7390(3) 0.0138(7) Uani 1 1 d . U
I2 I 0.52795(2) 0.27563(2) 0.50442(2) 0.01598(5) Uani 1 1 d . .

loop_
_atom_site_aniso_label
_atom_site_aniso_U_11
_atom_site_aniso_U_22
_atom_site_aniso_U_33
_atom_site_aniso_U_23
_atom_site_aniso_U_13
_atom_site_aniso_U_12
I1 0.02579(13) 0.01549(11) 0.01682(10) 0.00260(11) 0.00678(11) 0.00006(10)
Cu1 0.0137(2) 0.0128(2) 0.0132(2) -0.00039(18) 0.00083(18) 0.00199(18)
P1 0.0124(4) 0.0099(4) 0.0092(4) 0.0007(3) -0.0002(3) 0.0001(4)
P2 0.0140(4) 0.0100(4) 0.0098(4) 0.0005(3) -0.0004(3) 0.0015(4)
N1 0.0122(15) 0.0170(16) 0.0128(14) 0.0053(12) 0.0021(12) 0.0045(13)
N2 0.0145(15) 0.0065(14) 0.0130(14) -0.0007(11) -0.0012(12) 0.0004(12)
N3 0.0134(15) 0.0064(14) 0.0104(13) -0.0017(11) -0.0016(11) 0.0009(11)
N4 0.0148(15) 0.0150(16) 0.0094(13) 0.0026(12) 0.0024(12) 0.0048(13)
N5 0.0132(15) 0.0174(17) 0.0123(14) 0.0024(12) 0.0005(12) 0.0014(13)
N6 0.0139(15) 0.0139(16) 0.0141(15) 0.0002(12) 0.0007(12) 0.0012(13)
C1 0.0174(18) 0.0139(17) 0.0121(18) 0.0055(13) -0.0002(13) 0.0054(14)
C2 0.026(2) 0.031(2) 0.0118(19) 0.0029(16) -0.0030(16) 0.0025(18)
C3 0.019(2) 0.030(2) 0.025(2) 0.0131(19) 0.0024(17) 0.0056(18)
C4 0.026(2) 0.018(2) 0.0212(19) 0.0066(15) 0.0026(16) 0.0021(17)
C5 0.0192(19) 0.0134(18) 0.0134(17) -0.0061(14) -0.0008(14) -0.0016(15)
C6 0.037(3) 0.026(2) 0.0138(19) -0.0095(16) 0.0040(16) -0.008(2)
C7 0.024(2) 0.0142(19) 0.028(2) -0.0007(17) -0.0035(18) -0.0041(17)
C8 0.020(2) 0.020(2) 0.026(2) -0.0034(17) -0.0064(16) 0.0007(17)
C9 0.0157(18) 0.0154(19) 0.0112(16) -0.0032(14) -0.0019(13) -0.0039(15)
C10 0.026(2) 0.0138(18) 0.0169(17) -0.0004(15) -0.0015(16) -0.0051(16)
C11 0.0246(19) 0.0147(17) 0.0127(15) -0.0028(16) 0.0019(17) -0.0024(15)
C12 0.0129(18) 0.028(2) 0.0221(19) -0.0096(17) -0.0037(15) -0.0018(17)
C13 0.0160(19) 0.0125(18) 0.0199(18) 0.0027(15) 0.0000(15) 0.0046(15)
C14 0.023(2) 0.013(2) 0.054(3) 0.001(2) 0.006(2) 0.0046(18)
C15 0.021(2) 0.020(2) 0.023(2) 0.0014(17) 0.0062(16) 0.0045(17)
C16 0.025(2) 0.033(3) 0.021(2) 0.0062(18) -0.0034(17) 0.008(2)
C17 0.0185(19) 0.0167(19) 0.0156(17) -0.0006(15) -0.0002(15) 0.0063(16)
C18 0.0174(19) 0.021(2) 0.0150(17) 0.0007(15) 0.0012(15) -0.0008(16)
C19 0.018(2) 0.025(2) 0.0183(19) 0.0017(17) -0.0023(15) -0.0024(17)
C20 0.0143(19) 0.030(2) 0.0213(19) 0.0083(17) 0.0010(16) 0.0024(17)
C21 0.0123(18) 0.018(2) 0.0215(19) 0.0069(15) 0.0024(14) 0.0006(15)
C22 0.019(2) 0.021(2) 0.030(2) 0.0060(18) 0.0058(17) 0.0062(17)
C23 0.024(2) 0.0135(19) 0.034(2) 0.0021(17) 0.0044(18) 0.0059(17)
C24 0.019(2) 0.0124(18) 0.0224(19) 0.0013(15) 0.0068(15) 0.0031(15)
C25 0.024(2) 0.0162(18) 0.029(2) -0.0041(18) 0.0081(18) -0.0003(15)
C26 0.023(2) 0.020(2) 0.022(2) -0.0057(16) 0.0004(16) -0.0006(17)
C27 0.0180(18) 0.020(2) 0.020(2) -0.0028(16) -0.0003(16) 0.0023(15)
C28 0.0144(17) 0.0134(18) 0.0147(16) 0.0007(14) 0.0041(14) 0.0004(15)
C29 0.0116(17) 0.0163(19) 0.0136(16) 0.0030(14) 0.0032(13) 0.0014(14)
I2 0.01672(10) 0.01596(11) 0.01526(10) 0.00096(11) 0.00249(10) -0.00060(9)

loop_
_atom_type_symbol
_atom_type_description
_atom_type_scat_dispersion_real
_atom_type_scat_dispersion_imag
_atom_type_scat_source
C C 0.0033 0.0016 'International Tables Vol C Tables 4.2.6.8 and 6.1.1.4'
H H 0.0000 0.0000 'International Tables Vol C Tables 4.2.6.8 and 6.1.1.4'
N N 0.0061 0.0033 'International Tables Vol C Tables 4.2.6.8 and 6.1.1.4'
P P 0.1023 0.0942 'International Tables Vol C Tables 4.2.6.8 and 6.1.1.4'
Cu Cu 0.3201 1.2651 'International Tables Vol C Tables 4.2.6.8 and 6.1.1.4'
I I -0.4742 1.8119 'International Tables Vol C Tables 4.2.6.8 and 6.1.1.4'

loop_
_geom_angle_atom_site_label_1
_geom_angle_atom_site_label_2
_geom_angle_atom_site_label_3
_geom_angle
N5 Cu1 N6 80.27(12)
N5 Cu1 P1 124.70(9)
N6 Cu1 P1 126.22(9)
N5 Cu1 I1 107.16(9)
N6 Cu1 I1 106.35(9)
P1 Cu1 I1 108.49(3)
N1 P1 N2 104.87(16)
N1 P1 N3 105.10(16)
N2 P1 N3 79.59(14)
N1 P1 Cu1 124.38(12)
N2 P1 Cu1 117.91(11)
N3 P1 Cu1 115.71(11)
N4 P2 N3 113.85(17)
N4 P2 N2 117.48(16)
N3 P2 N2 86.02(15)
N4 P2 C17 109.94(18)
N3 P2 C17 114.38(18)
N2 P2 C17 113.54(18)
C1 N1 P1 134.6(3)
C1 N1 H1N 111.6
P1 N1 H1N 111.7
C5 N2 P2 132.5(3)
C5 N2 P1 130.4(2)
P2 N2 P1 97.07(16)
C9 N3 P2 131.8(3)
C9 N3 P1 128.6(2)
P2 N3 P1 97.16(16)
C13 N4 P2 136.0(3)
C13 N4 H4N 115.1
P2 N4 H4N 108.5
C18 N5 C29 118.0(3)
C18 N5 Cu1 129.1(3)
C29 N5 Cu1 112.4(2)
C27 N6 C28 117.4(3)
C27 N6 Cu1 131.2(3)
C28 N6 Cu1 111.4(2)
N1 C1 C3 112.4(3)
N1 C1 C2 106.6(3)
C3 C1 C2 109.4(3)
N1 C1 C4 109.0(3)
C3 C1 C4 109.6(3)
C2 C1 C4 109.8(3)
C1 C2 H2A 109.5
C1 C2 H2B 109.5
H2A C2 H2B 109.5
C1 C2 H2C 109.5
H2A C2 H2C 109.5
H2B C2 H2C 109.5
C1 C3 H3A 109.5
C1 C3 H3B 109.5
H3A C3 H3B 109.5
C1 C3 H3C 109.5
H3A C3 H3C 109.5
H3B C3 H3C 109.5
C1 C4 H4A 109.5
C1 C4 H4B 109.5
H4A C4 H4B 109.5
C1 C4 H4C 109.5
H4A C4 H4C 109.5
H4B C4 H4C 109.5
N2 C5 C7 109.4(3)
N2 C5 C8 108.0(3)
C7 C5 C8 109.2(3)
N2 C5 C6 109.3(3)
C7 C5 C6 110.8(3)
C8 C5 C6 110.2(3)
C5 C6 H6A 109.5
C5 C6 H6B 109.5
H6A C6 H6B 109.5
C5 C6 H6C 109.5
H6A C6 H6C 109.5
H6B C6 H6C 109.5
C5 C7 H7A 109.5
C5 C7 H7B 109.5
H7A C7 H7B 109.5
C5 C7 H7C 109.5
H7A C7 H7C 109.5
H7B C7 H7C 109.5
C5 C8 H8A 109.5
C5 C8 H8B 109.5
H8A C8 H8B 109.5
C5 C8 H8C 109.5
H8A C8 H8C 109.5
H8B C8 H8C 109.5
N3 C9 C12 108.9(3)
N3 C9 C10 108.0(3)
C12 C9 C10 108.9(3)
N3 C9 C11 110.1(3)
C12 C9 C11 110.8(3)
C10 C9 C11 110.1(3)
C9 C10 H10A 109.5
C9 C10 H10B 109.5
H10A C10 H10B 109.5
C9 C10 H10C 109.5
H10A C10 H10C 109.5
H10B C10 H10C 109.5
C9 C11 H11A 109.5
C9 C11 H11B 109.5
H11A C11 H11B 109.5
C9 C11 H11C 109.5
H11A C11 H11C 109.5
H11B C11 H11C 109.5
C9 C12 H12A 109.5
C9 C12 H12B 109.5
H12A C12 H12B 109.5
C9 C12 H12C 109.5
H12A C12 H12C 109.5
H12B C12 H12C 109.5
N4 C13 C14 111.0(3)
N4 C13 C15 105.5(3)
C14 C13 C15 109.5(4)
N4 C13 C16 111.8(3)
C14 C13 C16 110.3(4)
C15 C13 C16 108.5(3)
C13 C14 H14A 109.5
C13 C14 H14B 109.5
H14A C14 H14B 109.5
C13 C14 H14C 109.5
H14A C14 H14C 109.5
H14B C14 H14C 109.5
C13 C15 H15A 109.5
C13 C15 H15B 109.5
H15A C15 H15B 109.5
C13 C15 H15C 109.5
H15A C15 H15C 109.5
H15B C15 H15C 109.5
C13 C16 H16A 109.5
C13 C16 H16B 109.5
H16A C16 H16B 109.5
C13 C16 H16C 109.5
H16A C16 H16C 109.5
H16B C16 H16C 109.5
P2 C17 H17A 109.5
P2 C17 H17B 109.5
H17A C17 H17B 109.5
P2 C17 H17C 109.5
H17A C17 H17C 109.5
H17B C17 H17C 109.5
N5 C18 C19 122.8(4)
N5 C18 H18 118.6
C19 C18 H18 118.6
C20 C19 C18 119.6(4)
C20 C19 H19 120.2
C18 C19 H19 120.2
C19 C20 C21 119.1(4)
C19 C20 H20 120.4
C21 C20 H20 120.4
C20 C21 C29 118.0(4)
C20 C21 C22 123.4(4)
C29 C21 C22 118.7(4)
C23 C22 C21 121.5(4)
C23 C22 H22 119.3
C21 C22 H22 119.3
C22 C23 C24 120.8(4)
C22 C23 H23 119.6
C24 C23 H23 119.6
C25 C24 C28 117.9(4)
C25 C24 C23 122.9(4)
C28 C24 C23 119.2(4)
C26 C25 C24 119.3(4)
C26 C25 H25 120.4
C24 C25 H25 120.4
C25 C26 C27 118.9(4)
C25 C26 H26 120.5
C27 C26 H26 120.5
N6 C27 C26 123.9(4)
N6 C27 H27 118.0
C26 C27 H27 118.0
N6 C28 C24 122.5(3)
N6 C28 C29 118.0(3)
C24 C28 C29 119.5(4)
N5 C29 C21 122.5(4)
N5 C29 C28 117.3(3)
C21 C29 C28 120.2(4)

loop_
_geom_bond_atom_site_label_1
_geom_bond_atom_site_label_2
_geom_bond_distance
I1 Cu1 2.6067(5)
Cu1 N5 2.085(3)
Cu1 N6 2.108(3)
Cu1 P1 2.1939(10)
P1 N1 1.640(3)
P1 N2 1.751(3)
P1 N3 1.756(3)
P2 N4 1.619(3)
P2 N3 1.641(3)
P2 N2 1.649(3)
P2 C17 1.779(4)
N1 C1 1.485(4)
N1 H1N 0.9100
N2 C5 1.483(5)
N3 C9 1.490(5)
N4 C13 1.509(5)
N4 H4N 0.9098
N5 C18 1.328(5)
N5 C29 1.364(5)
N6 C27 1.322(5)
N6 C28 1.366(5)
C1 C3 1.522(5)
C1 C2 1.531(5)
C1 C4 1.533(6)
C2 H2A 0.9800
C2 H2B 0.9800
C2 H2C 0.9800
C3 H3A 0.9800
C3 H3B 0.9800
C3 H3C 0.9800
C4 H4A 0.9800
C4 H4B 0.9800
C4 H4C 0.9800
C5 C7 1.519(5)
C5 C8 1.527(5)
C5 C6 1.532(5)
C6 H6A 0.9800
C6 H6B 0.9800
C6 H6C 0.9800
C7 H7A 0.9800
C7 H7B 0.9800
C7 H7C 0.9800
C8 H8A 0.9800
C8 H8B 0.9800
C8 H8C 0.9800
C9 C12 1.525(5)
C9 C10 1.529(5)
C9 C11 1.532(5)
C10 H10A 0.9800
C10 H10B 0.9800
C10 H10C 0.9800
C11 H11A 0.9800
C11 H11B 0.9800
C11 H11C 0.9800
C12 H12A 0.9800
C12 H12B 0.9800
C12 H12C 0.9800
C13 C14 1.524(6)
C13 C15 1.524(5)
C13 C16 1.533(6)
C14 H14A 0.9800
C14 H14B 0.9800
C14 H14C 0.9800
C15 H15A 0.9800
C15 H15B 0.9800
C15 H15C 0.9800
C16 H16A 0.9800
C16 H16B 0.9800
C16 H16C 0.9800
C17 H17A 0.9800
C17 H17B 0.9800
C17 H17C 0.9800
C18 C19 1.405(6)
C18 H18 0.9500
C19 C20 1.367(6)
C19 H19 0.9500
C20 C21 1.404(6)
C20 H20 0.9500
C21 C29 1.407(5)
C21 C22 1.442(6)
C22 C23 1.348(6)
C22 H22 0.9500
C23 C24 1.441(6)
C23 H23 0.9500
C24 C25 1.405(6)
C24 C28 1.410(5)
C25 C26 1.367(6)
C25 H25 0.9500
C26 C27 1.403(6)
C26 H26 0.9500
C27 H27 0.9500
C28 C29 1.435(5)

loop_
_geom_hbond_atom_site_label_D
_geom_hbond_atom_site_label_H
_geom_hbond_atom_site_label_A
_geom_hbond_distance_DH
_geom_hbond_distance_HA
_geom_hbond_distance_DA
_geom_hbond_angle_DHA
N1 H1N I2 0.91 2.73 3.635(3) 172
N4 H4N I2 0.91 2.71 3.622(3) 179
